data_2225184
loop_
_publ_author_name
'Kasuni\<c, Marta'
'Ver\<cek, Bojan'
'Mu\<si\<c, Irena'
'Golobi\<c, Amalija'

_publ_section_title
;
 3-Benzamido-1-benzoyl-1<i>H</i>-pyrrol-2(5<i>H</i>)-one
;
_journal_coeditor_code BT5197
_journal_issue 3
_journal_name_full 'Acta Crystallographica Section E'
_journal_page_first o687
_journal_paper_doi 10.1107/S1600536810006483
_journal_volume 66
_journal_year 2010
_chemical_formula_iupac 'C18 H14 N2 O3'
_chemical_formula_moiety 'C18 H14 N2 O3'
_chemical_formula_sum 'C18 H14 N2 O3'
_chemical_formula_weight 306.31
_chemical_name_systematic
;
3-Benzamido-1-benzoyl-1<i>H</i>-pyrrol-2(5<i>H</i>)-one
;
_space_group_IT_number 14
_symmetry_cell_setting monoclinic
_symmetry_space_group_name_Hall '-P 2ybc'
_symmetry_space_group_name_H-M 'P 1 21/c 1'
_atom_sites_solution_hydrogens geom
_atom_sites_solution_primary direct
_atom_sites_solution_secondary difmap
_audit_creation_method SHELXL-97
_cell_angle_alpha 90.00
_cell_angle_beta 95.908(8)
_cell_angle_gamma 90.00
_cell_formula_units_Z 4
_cell_length_a 20.966(2)
_cell_length_b 5.8891(7)
_cell_length_c 12.3290(10)
_cell_measurement_reflns_used 75
_cell_measurement_temperature 293(2)
_cell_measurement_theta_max 15.25
_cell_measurement_theta_min 7.99
_cell_volume 1514.2(3)
_computing_cell_refinement 'the XRAY76 System (Stewart <i>et al.</i>,  1976)'
_computing_data_collection 'CAD-4 Software (Enraf--Nonius, 1989)'
_computing_data_reduction 'XCAD-4 (Harms & Wocadlo, 1995)'
_computing_molecular_graphics 'ORTEP-3 (Farrugia, 1997)'
_computing_publication_material 'SHELX97 (Sheldrick, 2008)'
_computing_structure_refinement 'SHELX97 (Sheldrick, 2008)'
_computing_structure_solution 'SIR92 (Altomare <i>et al.</i>,  1993)'
_diffrn_ambient_temperature 293(2)
_diffrn_measured_fraction_theta_full 1.000
_diffrn_measured_fraction_theta_max 1.000
_diffrn_measurement_device_type 'Enraf--Nonius CAD-4'
_diffrn_measurement_method '\w/2\q scans [width (0.85 + 0.3tan\q)]'
_diffrn_radiation_monochromator graphite
_diffrn_radiation_source 'fine-focus sealed tube'
_diffrn_radiation_type MoK\a
_diffrn_radiation_wavelength 0.71073
_diffrn_reflns_av_R_equivalents 0.0564
_diffrn_reflns_av_sigmaI/netI 0.0380
_diffrn_reflns_limit_h_max 27
_diffrn_reflns_limit_h_min -27
_diffrn_reflns_limit_k_max 7
_diffrn_reflns_limit_k_min -7
_diffrn_reflns_limit_l_max 14
_diffrn_reflns_limit_l_min -16
_diffrn_reflns_number 13450
_diffrn_reflns_theta_full 27.96
_diffrn_reflns_theta_max 27.96
_diffrn_reflns_theta_min 1.95
_diffrn_standards_decay_% 1.11
_diffrn_standards_interval_time 333.3
_diffrn_standards_number 3
_exptl_absorpt_coefficient_mu 0.093
_exptl_absorpt_correction_type none
_exptl_crystal_colour 'pale yellow'
_exptl_crystal_density_diffrn 1.344
_exptl_crystal_density_method 'not measured'
_exptl_crystal_description plate
_exptl_crystal_F_000 640
_exptl_crystal_size_max 0.58
_exptl_crystal_size_mid 0.36
_exptl_crystal_size_min 0.09
_refine_diff_density_max 0.162
_refine_diff_density_min -0.182
_refine_ls_extinction_coef 0.029(3)
_refine_ls_extinction_expression Fc^*^=kFc[1+0.001xFc^2^\l^3^/sin(2\q)]^-1/4^
_refine_ls_extinction_method 'SHELX97 (Sheldrick, 2008)'
_refine_ls_goodness_of_fit_ref 1.000
_refine_ls_hydrogen_treatment constr
_refine_ls_matrix_type full
_refine_ls_number_parameters 209
_refine_ls_number_reflns 3648
_refine_ls_number_restraints 0
_refine_ls_restrained_S_all 1.000
_refine_ls_R_factor_all 0.0972
_refine_ls_R_factor_gt 0.0464
_refine_ls_shift/su_max 0.001
_refine_ls_shift/su_mean 0.000
_refine_ls_structure_factor_coef Fsqd
_refine_ls_weighting_details 'calc w=1/[\s^2^(Fo^2^)+(0.0676P)^2^+0.1617P] where P=(Fo^2^+2Fc^2^)/3'
_refine_ls_weighting_scheme calc
_refine_ls_wR_factor_gt 0.1082
_refine_ls_wR_factor_ref 0.1318
_reflns_number_gt 2119
_reflns_number_total 3648
_reflns_threshold_expression I>2\s(I)
_cod_data_source_file bt5197.cif
_cod_data_source_block I
_cod_database_code 2225184
_cod_database_fobs_code 2225184

loop_
_symmetry_equiv_pos_as_xyz
'x, y, z'
'-x, y+1/2, -z+1/2'
'-x, -y, -z'
'x, -y-1/2, z-1/2'

loop_
_atom_site_type_symbol
_atom_site_label
_atom_site_fract_x
_atom_site_fract_y
_atom_site_fract_z
_atom_site_U_iso_or_equiv
_atom_site_adp_type
_atom_site_calc_flag
_atom_site_refinement_flags
_atom_site_occupancy
_atom_site_disorder_assembly
_atom_site_disorder_group
N N1 0.80491(6) 0.1771(2) 0.90089(10) 0.0492(3) Uani d . 1 . .
N N2 0.69375(7) 0.6347(2) 0.88815(11) 0.0554(4) Uani d . 1 . .
H H2 0.6985 0.6820 0.8235 0.066 Uiso calc R 1 . .
O O1 0.77372(6) 0.4192(2) 0.75402(9) 0.0632(4) Uani d . 1 . .
O O2 0.85617(8) -0.1579(2) 0.90309(12) 0.0846(5) Uani d . 1 . .
O O3 0.64221(7) 0.6962(3) 1.03607(10) 0.0784(4) Uani d . 1 . .
C C1 0.78338(8) 0.1439(3) 1.00943(12) 0.0534(4) Uani d . 1 . .
H H1A 0.8190 0.1548 1.0660 0.064 Uiso calc R 1 . .
H H1B 0.7627 -0.0024 1.0147 0.064 Uiso calc R 1 . .
C C2 0.73736(8) 0.3319(3) 1.01751(13) 0.0550(4) Uani d . 1 . .
H H2A 0.7162 0.3627 1.0785 0.066 Uiso calc R 1 . .
C C3 0.73060(7) 0.4501(3) 0.92579(12) 0.0483(4) Uani d . 1 . .
C C4 0.77164(7) 0.3562(3) 0.84693(12) 0.0472(4) Uani d . 1 . .
C C5 0.84667(8) 0.0250(3) 0.85911(13) 0.0534(4) Uani d . 1 . .
C C6 0.88045(7) 0.0966(3) 0.76467(12) 0.0453(4) Uani d . 1 . .
C C7 0.88460(8) -0.0552(3) 0.67966(14) 0.0549(4) Uani d . 1 . .
H H7 0.8640 -0.1950 0.6800 0.066 Uiso calc R 1 . .
C C8 0.91946(9) 0.0018(3) 0.59465(14) 0.0634(5) Uani d . 1 . .
H H8 0.9210 -0.0975 0.5363 0.076 Uiso calc R 1 . .
C C9 0.95206(9) 0.2049(3) 0.59581(15) 0.0619(5) Uani d . 1 . .
H H9 0.9763 0.2408 0.5391 0.074 Uiso calc R 1 . .
C C10 0.94882(8) 0.3549(3) 0.68073(14) 0.0555(4) Uani d . 1 . .
H H10 0.9712 0.4913 0.6817 0.067 Uiso calc R 1 . .
C C11 0.91240(7) 0.3029(3) 0.76453(12) 0.0487(4) Uani d . 1 . .
H H11 0.9093 0.4061 0.8208 0.058 Uiso calc R 1 . .
C C12 0.65088(8) 0.7482(3) 0.94360(13) 0.0528(4) Uani d . 1 . .
C C13 0.61696(8) 0.9416(3) 0.88463(13) 0.0512(4) Uani d . 1 . .
C C14 0.57527(10) 1.0680(4) 0.93989(16) 0.0712(6) Uani d . 1 . .
H H14 0.5678 1.0268 1.0103 0.085 Uiso calc R 1 . .
C C15 0.54448(12) 1.2550(4) 0.8915(2) 0.0884(7) Uani d . 1 . .
H H15 0.5166 1.3397 0.9294 0.106 Uiso calc R 1 . .
C C16 0.55488(11) 1.3153(4) 0.7884(2) 0.0860(7) Uani d . 1 . .
H H16 0.5347 1.4425 0.7561 0.103 Uiso calc R 1 . .
C C17 0.59485(12) 1.1893(5) 0.7325(2) 0.0956(8) Uani d . 1 . .
H H17 0.6015 1.2299 0.6616 0.115 Uiso calc R 1 . .
C C18 0.62549(10) 1.0025(4) 0.77981(16) 0.0770(6) Uani d . 1 . .
H H18 0.6523 0.9165 0.7403 0.092 Uiso calc R 1 . .

loop_
_atom_site_aniso_label
_atom_site_aniso_U_11
_atom_site_aniso_U_22
_atom_site_aniso_U_33
_atom_site_aniso_U_12
_atom_site_aniso_U_13
_atom_site_aniso_U_23
N1 0.0550(8) 0.0540(8) 0.0394(7) 0.0026(7) 0.0086(6) 0.0046(6)
N2 0.0570(8) 0.0713(10) 0.0406(7) 0.0103(7) 0.0184(6) 0.0029(7)
O1 0.0735(8) 0.0808(9) 0.0375(6) 0.0250(7) 0.0167(5) 0.0084(6)
O2 0.1141(12) 0.0581(8) 0.0851(10) 0.0181(8) 0.0264(9) 0.0236(7)
O3 0.0878(10) 0.1034(11) 0.0492(7) 0.0198(8) 0.0315(7) 0.0071(7)
C1 0.0575(10) 0.0645(11) 0.0387(8) -0.0111(8) 0.0071(7) 0.0064(8)
C2 0.0519(9) 0.0741(11) 0.0409(8) -0.0055(9) 0.0139(7) 0.0004(8)
C3 0.0457(8) 0.0620(11) 0.0385(8) -0.0033(8) 0.0105(6) -0.0017(7)
C4 0.0489(9) 0.0573(10) 0.0361(8) 0.0018(8) 0.0075(6) -0.0009(7)
C5 0.0589(10) 0.0492(10) 0.0515(9) 0.0025(8) 0.0031(8) 0.0027(8)
C6 0.0466(8) 0.0432(8) 0.0457(8) 0.0093(7) 0.0027(6) -0.0018(7)
C7 0.0574(10) 0.0444(9) 0.0625(11) 0.0076(8) 0.0048(8) -0.0092(8)
C8 0.0682(12) 0.0659(12) 0.0566(11) 0.0189(10) 0.0093(9) -0.0179(9)
C9 0.0539(10) 0.0758(13) 0.0584(11) 0.0125(9) 0.0168(8) 0.0003(9)
C10 0.0486(9) 0.0561(10) 0.0624(10) -0.0002(8) 0.0089(8) 0.0008(8)
C11 0.0514(9) 0.0466(9) 0.0475(9) 0.0047(7) 0.0026(7) -0.0060(7)
C12 0.0484(9) 0.0688(11) 0.0432(9) -0.0040(8) 0.0152(7) -0.0079(8)
C13 0.0446(8) 0.0621(10) 0.0479(9) -0.0041(8) 0.0098(7) -0.0112(8)
C14 0.0744(13) 0.0822(14) 0.0590(11) 0.0110(11) 0.0160(9) -0.0205(10)
C15 0.0897(17) 0.0788(15) 0.0968(17) 0.0231(13) 0.0096(13) -0.0297(13)
C16 0.0808(16) 0.0710(14) 0.1039(19) 0.0063(12) -0.0011(13) 0.0066(13)
C17 0.0862(16) 0.116(2) 0.0873(16) 0.0289(15) 0.0238(13) 0.0341(15)
C18 0.0704(12) 0.1031(16) 0.0608(11) 0.0271(12) 0.0233(10) 0.0130(11)

loop_
_atom_type_symbol
_atom_type_description
_atom_type_scat_dispersion_real
_atom_type_scat_dispersion_imag
_atom_type_scat_source
C C 0.0033 0.0016 'International Tables Vol C Tables 4.2.6.8 and 6.1.1.4'
H H 0.0000 0.0000 'International Tables Vol C Tables 4.2.6.8 and 6.1.1.4'
N N 0.0061 0.0033 'International Tables Vol C Tables 4.2.6.8 and 6.1.1.4'
O O 0.0106 0.0060 'International Tables Vol C Tables 4.2.6.8 and 6.1.1.4'

loop_
_geom_angle_atom_site_label_1
_geom_angle_atom_site_label_2
_geom_angle_atom_site_label_3
_geom_angle_site_symmetry_1
_geom_angle_site_symmetry_3
_geom_angle
_geom_angle_publ_flag
C5 N1 C4 . . 127.91(13) ?
C5 N1 C1 . . 121.13(13) ?
C4 N1 C1 . . 110.46(13) ?
C12 N2 C3 . . 126.31(14) ?
C12 N2 H2 . . 116.8 ?
C3 N2 H2 . . 116.8 ?
N1 C1 C2 . . 103.04(13) ?
N1 C1 H1A . . 111.2 ?
C2 C1 H1A . . 111.2 ?
N1 C1 H1B . . 111.2 ?
C2 C1 H1B . . 111.2 ?
H1A C1 H1B . . 109.1 ?
C3 C2 C1 . . 110.47(14) ?
C3 C2 H2A . . 124.8 ?
C1 C2 H2A . . 124.8 ?
C2 C3 N2 . . 134.92(15) ?
C2 C3 C4 . . 110.40(15) ?
N2 C3 C4 . . 114.67(13) ?
O1 C4 N1 . . 128.21(15) ?
O1 C4 C3 . . 126.27(15) ?
N1 C4 C3 . . 105.48(13) ?
O2 C5 N1 . . 119.19(16) ?
O2 C5 C6 . . 122.21(16) ?
N1 C5 C6 . . 118.54(14) ?
C11 C6 C7 . . 119.70(15) ?
C11 C6 C5 . . 121.26(14) ?
C7 C6 C5 . . 118.79(15) ?
C8 C7 C6 . . 119.78(17) ?
C8 C7 H7 . . 120.1 ?
C6 C7 H7 . . 120.1 ?
C9 C8 C7 . . 120.31(16) ?
C9 C8 H8 . . 119.8 ?
C7 C8 H8 . . 119.8 ?
C8 C9 C10 . . 120.13(17) ?
C8 C9 H9 . . 119.9 ?
C10 C9 H9 . . 119.9 ?
C9 C10 C11 . . 120.07(17) ?
C9 C10 H10 . . 120.0 ?
C11 C10 H10 . . 120.0 ?
C10 C11 C6 . . 119.96(15) ?
C10 C11 H11 . . 120.0 ?
C6 C11 H11 . . 120.0 ?
O3 C12 N2 . . 121.29(17) ?
O3 C12 C13 . . 122.77(15) ?
N2 C12 C13 . . 115.92(14) ?
C18 C13 C14 . . 118.38(18) ?
C18 C13 C12 . . 123.87(16) ?
C14 C13 C12 . . 117.74(16) ?
C15 C14 C13 . . 120.6(2) ?
C15 C14 H14 . . 119.7 ?
C13 C14 H14 . . 119.7 ?
C16 C15 C14 . . 120.0(2) ?
C16 C15 H15 . . 120.0 ?
C14 C15 H15 . . 120.0 ?
C15 C16 C17 . . 119.9(2) ?
C15 C16 H16 . . 120.0 ?
C17 C16 H16 . . 120.0 ?
C16 C17 C18 . . 120.5(2) ?
C16 C17 H17 . . 119.7 ?
C18 C17 H17 . . 119.7 ?
C13 C18 C17 . . 120.6(2) ?
C13 C18 H18 . . 119.7 ?
C17 C18 H18 . . 119.7 ?

loop_
_geom_bond_atom_site_label_1
_geom_bond_atom_site_label_2
_geom_bond_site_symmetry_2
_geom_bond_distance
_geom_bond_publ_flag
N1 C5 . 1.388(2) ?
N1 C4 . 1.395(2) ?
N1 C1 . 1.4687(19) ?
N2 C12 . 1.360(2) ?
N2 C3 . 1.385(2) ?
N2 H2 . 0.8600 ?
O1 C4 . 1.2091(18) ?
O2 C5 . 1.213(2) ?
O3 C12 . 1.2121(19) ?
C1 C2 . 1.479(3) ?
C1 H1A . 0.9700 ?
C1 H1B . 0.9700 ?
C2 C3 . 1.323(2) ?
C2 H2A . 0.9300 ?
C3 C4 . 1.471(2) ?
C5 C6 . 1.485(2) ?
C6 C11 . 1.387(2) ?
C6 C7 . 1.387(2) ?
C7 C8 . 1.379(2) ?
C7 H7 . 0.9300 ?
C8 C9 . 1.377(3) ?
C8 H8 . 0.9300 ?
C9 C10 . 1.377(2) ?
C9 H9 . 0.9300 ?
C10 C11 . 1.381(2) ?
C10 H10 . 0.9300 ?
C11 H11 . 0.9300 ?
C12 C13 . 1.492(2) ?
C13 C18 . 1.370(2) ?
C13 C14 . 1.380(2) ?
C14 C15 . 1.381(3) ?
C14 H14 . 0.9300 ?
C15 C16 . 1.358(3) ?
C15 H15 . 0.9300 ?
C16 C17 . 1.359(3) ?
C16 H16 . 0.9300 ?
C17 C18 . 1.373(3) ?
C17 H17 . 0.9300 ?
C18 H18 . 0.9300 ?

loop_
_geom_torsion_atom_site_label_1
_geom_torsion_atom_site_label_2
_geom_torsion_atom_site_label_3
_geom_torsion_atom_site_label_4
_geom_torsion_site_symmetry_1
_geom_torsion_site_symmetry_2
_geom_torsion_site_symmetry_3
_geom_torsion_site_symmetry_4
_geom_torsion
_geom_torsion_publ_flag
C5 N1 C1 C2 . . . . -176.46(15) ?
C4 N1 C1 C2 . . . . -3.92(17) ?
N1 C1 C2 C3 . . . . 2.68(19) ?
C1 C2 C3 N2 . . . . 178.14(18) ?
C1 C2 C3 C4 . . . . -0.6(2) ?
C12 N2 C3 C2 . . . . -0.5(3) ?
C12 N2 C3 C4 . . . . 178.20(15) ?
C5 N1 C4 O1 . . . . -2.2(3) ?
C1 N1 C4 O1 . . . . -174.11(17) ?
C5 N1 C4 C3 . . . . 175.56(15) ?
C1 N1 C4 C3 . . . . 3.67(17) ?
C2 C3 C4 O1 . . . . 175.90(17) ?
N2 C3 C4 O1 . . . . -3.1(3) ?
C2 C3 C4 N1 . . . . -1.93(19) ?
N2 C3 C4 N1 . . . . 179.08(13) ?
C4 N1 C5 O2 . . . . -157.39(17) ?
C1 N1 C5 O2 . . . . 13.7(2) ?
C4 N1 C5 C6 . . . . 25.3(2) ?
C1 N1 C5 C6 . . . . -163.60(14) ?
O2 C5 C6 C11 . . . . -127.91(19) ?
N1 C5 C6 C11 . . . . 49.3(2) ?
O2 C5 C6 C7 . . . . 46.4(2) ?
N1 C5 C6 C7 . . . . -136.36(16) ?
C11 C6 C7 C8 . . . . -1.2(2) ?
C5 C6 C7 C8 . . . . -175.60(15) ?
C6 C7 C8 C9 . . . . 2.4(3) ?
C7 C8 C9 C10 . . . . -1.5(3) ?
C8 C9 C10 C11 . . . . -0.6(3) ?
C9 C10 C11 C6 . . . . 1.8(2) ?
C7 C6 C11 C10 . . . . -0.9(2) ?
C5 C6 C11 C10 . . . . 173.38(15) ?
C3 N2 C12 O3 . . . . 1.6(3) ?
C3 N2 C12 C13 . . . . -179.80(15) ?
O3 C12 C13 C18 . . . . -179.38(19) ?
N2 C12 C13 C18 . . . . 2.0(3) ?
O3 C12 C13 C14 . . . . 1.6(3) ?
N2 C12 C13 C14 . . . . -177.04(16) ?
C18 C13 C14 C15 . . . . -1.9(3) ?
C12 C13 C14 C15 . . . . 177.23(18) ?
C13 C14 C15 C16 . . . . 0.4(3) ?
C14 C15 C16 C17 . . . . 1.0(4) ?
C15 C16 C17 C18 . . . . -0.7(4) ?
C14 C13 C18 C17 . . . . 2.1(3) ?
C12 C13 C18 C17 . . . . -176.9(2) ?
C16 C17 C18 C13 . . . . -0.9(4) ?

loop_
_cod_related_entry_id
_cod_related_entry_database
_cod_related_entry_code
1 ChemSpider 9220141
